data_7720461
loop_
_publ_author_name
'Tisdale, Hunter B.'
'Zur Loye, Hans-Conrad'

_publ_section_title
;
 Flux crystal growth of potassium lanthanide double vanadates with
 lanthanide-dependent coordination number variance.
;
_journal_issue 4
_journal_name_full 'Dalton transactions (Cambridge, England : 2003)'
_journal_page_first 1901
_journal_page_last 1906
_journal_paper_doi 10.1039/d5dt02027a
_journal_volume 55
_journal_year 2026
_chemical_formula_moiety 'K3 Nd O8 V2'
_chemical_formula_sum 'K3 Nd O8 V2'
_chemical_formula_weight 491.42
_space_group_crystal_system monoclinic
_space_group_IT_number 11
_space_group_name_Hall '-P 2yb'
_space_group_name_H-M_alt 'P 1 21/m 1'
_atom_sites_solution_primary dual
_audit_creation_date 2025-03-13
_audit_creation_method
;
Olex2 1.5
(compiled 2025.03.06 svn.red2d20d0 for OlexSys, GUI svn.r7188)
;
_audit_update_record
;
2025-08-15 deposited with the CCDC.	2025-12-29 downloaded from the CCDC.
;
_cell_angle_alpha 90
_cell_angle_beta 90.8720(10)
_cell_angle_gamma 90
_cell_formula_units_Z 2
_cell_length_a 7.5519(2)
_cell_length_b 5.91690(10)
_cell_length_c 9.9126(2)
_cell_measurement_reflns_used 9772
_cell_measurement_temperature 300.45
_cell_measurement_theta_max 36.315
_cell_measurement_theta_min 3.367
_cell_volume 442.882(17)
_computing_cell_refinement 'SAINT V8.40B (?, 2016)'
_computing_data_reduction 'SAINT V8.40B (?, 2016)'
_computing_molecular_graphics 'Olex2 1.5 (Dolomanov et al., 2009)'
_computing_publication_material 'Olex2 1.5 (Dolomanov et al., 2009)'
_computing_structure_refinement 'SHELXL 2018/3 (Sheldrick, 2015)'
_computing_structure_solution 'SHELXT 2018/2 (Sheldrick, 2018)'
_diffrn_ambient_temperature 300.45
_diffrn_measured_fraction_theta_full 0.992
_diffrn_measured_fraction_theta_max 0.997
_diffrn_measurement_device_type 'Bruker APEX-II CCD'
_diffrn_measurement_method '\f and \w scans'
_diffrn_radiation_type MoK\a
_diffrn_radiation_wavelength 0.71073
_diffrn_reflns_av_R_equivalents 0.0434
_diffrn_reflns_av_unetI/netI 0.0156
_diffrn_reflns_Laue_measured_fraction_full 0.992
_diffrn_reflns_Laue_measured_fraction_max 0.997
_diffrn_reflns_limit_h_max 12
_diffrn_reflns_limit_h_min -12
_diffrn_reflns_limit_k_max 9
_diffrn_reflns_limit_k_min -9
_diffrn_reflns_limit_l_max 16
_diffrn_reflns_limit_l_min -16
_diffrn_reflns_number 60332
_diffrn_reflns_point_group_measured_fraction_full 0.992
_diffrn_reflns_point_group_measured_fraction_max 0.997
_diffrn_reflns_theta_full 25.242
_diffrn_reflns_theta_max 36.318
_diffrn_reflns_theta_min 2.697
_diffrn_source_current 1.4
_diffrn_source_power 0.07
_diffrn_source_voltage 50.0
_diffrn_standards_number 0
_exptl_absorpt_coefficient_mu 9.262
_exptl_absorpt_correction_T_max 0.1661
_exptl_absorpt_correction_T_min 0.0596
_exptl_absorpt_correction_type multi-scan
_exptl_absorpt_process_details
;
SADABS-2016/2 (Bruker,2016) was used for absorption correction.
wR2(int) was 0.1448 before and 0.0656 after correction.
The Ratio of minimum to maximum transmission is 0.3588.
The \l/2 correction factor is Not present.
;
_exptl_crystal_colour 'clear pinkish violet'
_exptl_crystal_colour_lustre clear
_exptl_crystal_colour_modifier pinkish
_exptl_crystal_colour_primary violet
_exptl_crystal_density_diffrn 3.685
_exptl_crystal_description block
_exptl_crystal_F_000 454
_exptl_crystal_size_max 0.382
_exptl_crystal_size_mid 0.346
_exptl_crystal_size_min 0.152
_refine_diff_density_max 1.674
_refine_diff_density_min -3.087
_refine_diff_density_rms 0.325
_refine_ls_extinction_coef 0.300(6)
_refine_ls_extinction_expression Fc^*^=kFc[1+0.001xFc^2^\l^3^/sin(2\q)]^-1/4^
_refine_ls_extinction_method 'SHELXL-2018/3 (Sheldrick 2018)'
_refine_ls_goodness_of_fit_ref 1.420
_refine_ls_hydrogen_treatment undef
_refine_ls_matrix_type full
_refine_ls_number_parameters 80
_refine_ls_number_reflns 2303
_refine_ls_number_restraints 0
_refine_ls_restrained_S_all 1.420
_refine_ls_R_factor_all 0.0223
_refine_ls_R_factor_gt 0.0223
_refine_ls_shift/su_max 0.001
_refine_ls_shift/su_mean 0.000
_refine_ls_structure_factor_coef Fsqd
_refine_ls_weighting_details 'w=1/[\s^2^(Fo^2^)+(0.0271P)^2^+0.3853P] where P=(Fo^2^+2Fc^2^)/3'
_refine_ls_weighting_scheme calc
_refine_ls_wR_factor_gt 0.0581
_refine_ls_wR_factor_ref 0.0581
_reflns_Friedel_coverage 0.000
_reflns_number_gt 2303
_reflns_number_total 2303
_reflns_threshold_expression 'I > 2\s(I)'
_cod_data_source_file d5dt02027a2.cif
_cod_data_source_block hbt1065a_0m
_cod_database_code 7720461
_shelx_shelxl_version_number 2018/3
_shelx_space_group_comment
;
The symmetry employed for this shelxl refinement is uniquely defined
by the following loop, which should always be used as a source of
symmetry information in preference to the above space-group names.
They are only intended as comments.
;
_shelx_estimated_absorpt_t_max 0.333
_shelx_estimated_absorpt_t_min 0.126
_olex2_refinement_description
;
;
_olex2_submission_original_sample_id HBT1065A
_olex2_submission_special_instructions 'No special instructions were received'

loop_
_space_group_symop_operation_xyz
'x, y, z'
'-x, y+1/2, -z'
'-x, -y, -z'
'x, -y-1/2, z'

loop_
_atom_site_label
_atom_site_type_symbol
_atom_site_fract_x
_atom_site_fract_y
_atom_site_fract_z
_atom_site_U_iso_or_equiv
_atom_site_adp_type
_atom_site_occupancy
_atom_site_site_symmetry_order
_atom_site_calc_flag
_atom_site_refinement_flags_posn
_atom_site_refinement_flags_adp
_atom_site_refinement_flags_occupancy
_atom_site_disorder_assembly
_atom_site_disorder_group
Nd1 Nd 0.50777(2) 0.250000 0.29136(2) 0.01139(6) Uani 1 2 d S T P . .
V1 V 0.26050(5) -0.250000 0.08762(4) 0.00997(8) Uani 1 2 d S T P . .
V2 V 0.69343(5) 0.750000 0.42364(4) 0.01102(8) Uani 1 2 d S T P . .
K1 K -0.31000(7) -0.250000 0.07938(6) 0.01717(10) Uani 1 2 d S T P . .
K3 K 0.99567(7) 0.750000 0.80699(6) 0.02008(11) Uani 1 2 d S T P . .
K2 K 0.13621(8) 0.750000 0.41251(7) 0.02350(12) Uani 1 2 d S T P . .
O5 O 0.7901(3) 0.750000 0.5799(2) 0.0179(3) Uani 1 2 d S T P . .
O2 O 0.3285(3) -0.250000 -0.0768(2) 0.0185(3) Uani 1 2 d S T P . .
O1 O 0.0397(3) -0.250000 0.0937(3) 0.0271(5) Uani 1 2 d S T P . .
O4 O 0.7491(2) 0.5122(3) 0.33443(15) 0.0205(3) Uani 1 1 d . . . . .
O6 O 0.4742(3) 0.750000 0.4561(3) 0.0366(7) Uani 1 2 d S T P . .
O3 O 0.3393(2) -0.0114(3) 0.16833(15) 0.0224(3) Uani 1 1 d . . . . .

loop_
_atom_site_aniso_label
_atom_site_aniso_U_11
_atom_site_aniso_U_22
_atom_site_aniso_U_33
_atom_site_aniso_U_23
_atom_site_aniso_U_13
_atom_site_aniso_U_12
Nd1 0.01043(8) 0.01433(8) 0.00936(7) 0.000 -0.00130(4) 0.000
V1 0.00904(14) 0.01221(15) 0.00863(14) 0.000 -0.00076(10) 0.000
V2 0.00928(14) 0.01508(16) 0.00867(14) 0.000 -0.00115(10) 0.000
K1 0.0155(2) 0.0204(2) 0.0157(2) 0.000 0.00020(15) 0.000
K3 0.0147(2) 0.0302(3) 0.01524(19) 0.000 -0.00339(16) 0.000
K2 0.0149(2) 0.0300(3) 0.0255(3) 0.000 -0.00158(19) 0.000
O5 0.0173(7) 0.0238(9) 0.0124(7) 0.000 -0.0054(6) 0.000
O2 0.0192(8) 0.0259(9) 0.0105(6) 0.000 0.0024(6) 0.000
O1 0.0099(7) 0.0423(14) 0.0292(11) 0.000 0.0022(7) 0.000
O4 0.0240(6) 0.0187(6) 0.0190(5) -0.0058(5) 0.0057(5) -0.0052(5)
O6 0.0103(8) 0.082(2) 0.0174(9) 0.000 -0.0010(6) 0.000
O3 0.0301(7) 0.0188(6) 0.0182(6) -0.0040(5) -0.0043(5) -0.0063(5)

loop_
_atom_type_symbol
_atom_type_description
_atom_type_scat_dispersion_real
_atom_type_scat_dispersion_imag
_atom_type_scat_source
K K 0.2009 0.2494 'International Tables Vol C Tables 4.2.6.8 and 6.1.1.4'
Nd Nd -0.1943 3.0179 'International Tables Vol C Tables 4.2.6.8 and 6.1.1.4'
O O 0.0106 0.0060 'International Tables Vol C Tables 4.2.6.8 and 6.1.1.4'
V V 0.3005 0.5294 'International Tables Vol C Tables 4.2.6.8 and 6.1.1.4'

loop_
_exptl_crystal_face_index_h
_exptl_crystal_face_index_k
_exptl_crystal_face_index_l
_exptl_crystal_face_perp_dist
-1.00 0.00 1.00 0.1000
1.00 0.00 -1.00 0.1730
0.00 -1.00 0.00 0.1160
0.00 1.00 0.00 0.1910
0.00 0.00 -1.00 0.1220
-1.00 0.00 -1.00 0.0760
1.00 0.00 1.00 0.0270

loop_
_geom_angle_atom_site_label_1
_geom_angle_atom_site_label_2
_geom_angle_atom_site_label_3
_geom_angle
_geom_angle_site_symmetry_1
_geom_angle_site_symmetry_3
_geom_angle_publ_flag
V2 Nd1 V2 82.187(8) 3_666 . ?
V2 Nd1 V2 114.442(10) . 1_545 ?
V2 Nd1 V2 82.187(8) 3_666 1_545 ?
V2 Nd1 K1 134.273(10) . 1_655 ?
V2 Nd1 K1 130.350(7) 3_666 1_655 ?
V2 Nd1 K1 54.548(9) 1_545 1_655 ?
V2 Nd1 K3 133.465(11) 3_666 3_766 ?
V2 Nd1 K3 73.331(8) 1_545 3_766 ?
V2 Nd1 K3 73.331(8) . 3_766 ?
K3 Nd1 K1 60.952(9) 3_766 1_655 ?
O5 Nd1 V2 99.19(2) 3_666 1_545 ?
O5 Nd1 V2 99.19(2) 3_666 . ?
O5 Nd1 V2 31.70(4) 3_666 3_666 ?
O5 Nd1 K1 125.447(16) 3_666 1_655 ?
O5 Nd1 K3 165.16(4) 3_666 3_766 ?
O2 Nd1 V2 96.82(3) 3_655 . ?
O2 Nd1 V2 96.82(3) 3_655 1_545 ?
O2 Nd1 V2 178.13(5) 3_655 3_666 ?
O2 Nd1 K1 49.539(7) 3_655 1_655 ?
O2 Nd1 K3 44.66(5) 3_655 3_766 ?
O2 Nd1 O5 150.18(6) 3_655 3_666 ?
O2 Nd1 O6 146.93(7) 3_655 3_666 ?
O4 Nd1 V2 102.02(3) . 3_666 ?
O4 Nd1 V2 26.22(4) . . ?
O4 Nd1 V2 100.25(4) 4_565 . ?
O4 Nd1 V2 26.22(4) 4_565 1_545 ?
O4 Nd1 V2 100.25(4) . 1_545 ?
O4 Nd1 V2 102.02(3) 4_565 3_666 ?
O4 Nd1 K1 108.07(4) . 1_655 ?
O4 Nd1 K1 48.56(4) 4_565 1_655 ?
O4 Nd1 K3 47.12(4) 4_565 3_766 ?
O4 Nd1 K3 47.12(4) . 3_766 ?
O4 Nd1 O5 124.48(4) . 3_666 ?
O4 Nd1 O5 124.48(4) 4_565 3_666 ?
O4 Nd1 O2 76.56(5) 4_565 3_655 ?
O4 Nd1 O2 76.56(5) . 3_655 ?
O4 Nd1 O4 79.49(8) 4_565 . ?
O4 Nd1 O6 78.16(5) 4_565 3_666 ?
O4 Nd1 O6 78.16(5) . 3_666 ?
O6 Nd1 V2 31.20(5) 3_666 3_666 ?
O6 Nd1 V2 67.19(2) 3_666 1_545 ?
O6 Nd1 V2 67.19(2) 3_666 . ?
O6 Nd1 K1 121.68(2) 3_666 1_655 ?
O6 Nd1 K3 102.27(5) 3_666 3_766 ?
O6 Nd1 O5 62.89(7) 3_666 3_666 ?
O3 Nd1 V2 164.26(4) . . ?
O3 Nd1 V2 101.37(4) . 3_666 ?
O3 Nd1 V2 81.29(4) 4_565 . ?
O3 Nd1 V2 81.29(4) . 1_545 ?
O3 Nd1 V2 101.37(4) 4_565 3_666 ?
O3 Nd1 V2 164.26(4) 4_565 1_545 ?
O3 Nd1 K1 114.58(4) 4_565 1_655 ?
O3 Nd1 K1 53.76(4) . 1_655 ?
O3 Nd1 K3 112.89(4) 4_565 3_766 ?
O3 Nd1 K3 112.88(4) . 3_766 ?
O3 Nd1 O5 77.76(5) . 3_666 ?
O3 Nd1 O5 77.76(5) 4_565 3_666 ?
O3 Nd1 O2 80.01(5) . 3_655 ?
O3 Nd1 O2 80.02(5) 4_565 3_655 ?
O3 Nd1 O4 156.55(6) . . ?
O3 Nd1 O4 94.03(6) . 4_565 ?
O3 Nd1 O4 156.55(6) 4_565 4_565 ?
O3 Nd1 O4 94.03(6) 4_565 . ?
O3 Nd1 O6 122.88(5) 4_565 3_666 ?
O3 Nd1 O6 122.89(5) . 3_666 ?
O3 Nd1 O3 82.98(8) 4_565 . ?
O2 V1 O3 109.55(7) . 4 ?
O2 V1 O3 109.54(7) . . ?
O1 V1 O2 110.35(12) . . ?
O1 V1 O3 108.73(8) . . ?
O1 V1 O3 108.73(8) . 4 ?
O3 V1 O3 109.92(11) . 4 ?
O5 V2 O4 111.31(7) . . ?
O5 V2 O4 111.31(7) . 4_575 ?
O4 V2 O4 110.01(11) 4_575 . ?
O6 V2 O5 103.56(12) . . ?
O6 V2 O4 110.25(7) . 4_575 ?
O6 V2 O4 110.25(7) . . ?
V1 K1 V2 88.122(16) 1_455 1_445 ?
O2 K1 V1 31.21(4) 1_455 1_455 ?
O2 K1 V1 87.32(4) 3 1_455 ?
O2 K1 V1 87.32(4) 3_545 1_455 ?
O2 K1 V2 90.47(4) 3_545 1_445 ?
O2 K1 V2 119.33(4) 1_455 1_445 ?
O2 K1 V2 90.47(4) 3 1_445 ?
O2 K1 O2 87.41(4) 3 1_455 ?
O2 K1 O2 174.52(9) 3_545 3 ?
O2 K1 O2 87.41(4) 3_545 1_455 ?
O2 K1 O3 60.88(5) 3_545 4_455 ?
O2 K1 O3 60.88(5) 3 1_455 ?
O2 K1 O3 114.31(5) 3_545 1_455 ?
O2 K1 O3 114.31(5) 3 4_455 ?
O2 K1 O3 53.38(4) 1_455 1_455 ?
O2 K1 O3 53.38(4) 1_455 4_455 ?
O1 K1 V1 175.48(6) . 1_455 ?
O1 K1 V2 87.36(6) . 1_445 ?
O1 K1 O2 92.72(4) . 3 ?
O1 K1 O2 92.72(4) . 3_545 ?
O1 K1 O2 153.31(7) . 1_455 ?
O1 K1 O4 79.28(6) . 1_445 ?
O1 K1 O4 79.28(6) . 4_465 ?
O1 K1 O3 96.23(6) . 2_545 ?
O1 K1 O3 146.26(5) . 4_455 ?
O1 K1 O3 96.23(6) . 3 ?
O1 K1 O3 146.26(5) . 1_455 ?
O4 K1 V1 96.77(3) 4_465 1_455 ?
O4 K1 V1 96.77(3) 1_445 1_455 ?
O4 K1 V2 30.22(3) 4_465 1_445 ?
O4 K1 V2 30.22(3) 1_445 1_445 ?
O4 K1 O2 62.16(5) 1_445 3_545 ?
O4 K1 O2 123.42(4) 1_445 1_455 ?
O4 K1 O2 119.67(5) 1_445 3 ?
O4 K1 O2 123.42(4) 4_465 1_455 ?
O4 K1 O2 119.67(5) 4_465 3_545 ?
O4 K1 O2 62.16(5) 4_465 3 ?
O4 K1 O4 57.58(6) 4_465 1_445 ?
O4 K1 O3 70.05(4) 4_465 1_455 ?
O4 K1 O3 95.28(5) 4_465 4_455 ?
O4 K1 O3 95.28(5) 1_445 1_455 ?
O4 K1 O3 70.05(4) 1_445 4_455 ?
O3 K1 V1 31.27(3) 1_455 1_455 ?
O3 K1 V1 87.59(4) 3 1_455 ?
O3 K1 V1 87.59(4) 2_545 1_455 ?
O3 K1 V1 31.27(3) 4_455 1_455 ?
O3 K1 V2 147.55(3) 2_545 1_445 ?
O3 K1 V2 73.30(3) 1_455 1_445 ?
O3 K1 V2 73.30(3) 4_455 1_445 ?
O3 K1 V2 147.55(3) 3 1_445 ?
O3 K1 O2 61.69(4) 2_545 1_455 ?
O3 K1 O2 121.41(5) 3 3_545 ?
O3 K1 O2 57.21(5) 3 3 ?
O3 K1 O2 61.69(4) 3 1_455 ?
O3 K1 O2 121.41(5) 2_545 3 ?
O3 K1 O2 57.21(5) 2_545 3_545 ?
O3 K1 O4 174.62(5) 2_545 4_465 ?
O3 K1 O4 174.62(5) 3 1_445 ?
O3 K1 O4 118.90(4) 3 4_465 ?
O3 K1 O4 118.90(4) 2_545 1_445 ?
O3 K1 O3 86.81(5) 3 1_455 ?
O3 K1 O3 115.01(3) 3 4_455 ?
O3 K1 O3 86.81(5) 2_545 4_455 ?
O3 K1 O3 53.45(6) 4_455 1_455 ?
O3 K1 O3 64.28(6) 2_545 3 ?
O3 K1 O3 115.01(3) 2_545 1_455 ?
V1 K3 V1 94.168(13) 1_666 3_656 ?
V1 K3 K1 76.171(17) 1_666 1_666 ?
K1 K3 V1 55.952(10) 1_666 3_656 ?
O5 K3 V1 86.52(3) . 3_656 ?
O5 K3 V1 178.85(5) . 1_666 ?
O5 K3 K1 104.98(5) . 1_666 ?
O5 K3 O2 148.76(7) . 1_666 ?
O5 K3 O1 102.14(5) . 3_656 ?
O5 K3 O1 102.14(5) . 3_666 ?
O5 K3 O1 151.81(7) . 1_666 ?
O5 K3 O4 88.54(5) . 2_756 ?
O5 K3 O4 88.54(5) . 3_766 ?
O5 K3 O3 65.95(5) . 3_666 ?
O5 K3 O3 65.95(5) . 2_656 ?
O2 K3 V1 111.16(2) 1_666 3_656 ?
O2 K3 V1 30.09(4) 1_666 1_666 ?
O2 K3 K1 106.26(5) 1_666 1_666 ?
O2 K3 O1 87.14(4) 1_666 3_666 ?
O2 K3 O1 87.14(4) 1_666 3_656 ?
O2 K3 O1 59.42(6) 1_666 1_666 ?
O2 K3 O4 65.57(5) 1_666 3_766 ?
O2 K3 O4 65.57(5) 1_666 2_756 ?
O2 K3 O3 137.56(4) 1_666 2_656 ?
O2 K3 O3 137.56(4) 1_666 3_666 ?
O1 K3 V1 26.72(4) 3_656 3_656 ?
O1 K3 V1 78.16(5) 3_666 1_666 ?
O1 K3 V1 128.34(5) 3_666 3_656 ?
O1 K3 V1 29.33(4) 1_666 1_666 ?
O1 K3 V1 76.83(3) 1_666 3_656 ?
O1 K3 V1 78.16(5) 3_656 1_666 ?
O1 K3 K1 72.77(4) 3_656 1_666 ?
O1 K3 K1 72.77(4) 3_666 1_666 ?
O1 K3 K1 46.84(5) 1_666 1_666 ?
O1 K3 O1 72.32(5) 1_666 3_656 ?
O1 K3 O1 72.32(5) 1_666 3_666 ?
O1 K3 O1 141.83(10) 3_666 3_656 ?
O1 K3 O4 114.77(5) 1_666 2_756 ?
O1 K3 O4 114.77(5) 1_666 3_766 ?
O1 K3 O3 90.25(5) 1_666 2_656 ?
O1 K3 O3 90.25(5) 1_666 3_666 ?
O4 K3 V1 93.67(3) 3_766 3_656 ?
O4 K3 V1 90.49(4) 2_756 1_666 ?
O4 K3 V1 158.96(4) 2_756 3_656 ?
O4 K3 V1 90.49(4) 3_766 1_666 ?
O4 K3 K1 144.84(3) 2_756 1_666 ?
O4 K3 K1 144.84(3) 3_766 1_666 ?
O4 K3 O1 136.76(5) 2_756 3_656 ?
O4 K3 O1 136.76(5) 3_766 3_666 ?
O4 K3 O1 72.70(5) 2_756 3_666 ?
O4 K3 O1 72.70(5) 3_766 3_656 ?
O4 K3 O4 65.75(6) 2_756 3_766 ?
O4 K3 O3 109.77(4) 3_766 2_656 ?
O4 K3 O3 109.77(4) 2_756 3_666 ?
O4 K3 O3 154.44(5) 3_766 3_666 ?
O4 K3 O3 154.44(5) 2_756 2_656 ?
O3 K3 V1 86.77(3) 3_666 3_656 ?
O3 K3 V1 114.99(3) 3_666 1_666 ?
O3 K3 V1 114.99(3) 2_656 1_666 ?
O3 K3 V1 27.35(3) 2_656 3_656 ?
O3 K3 K1 51.66(3) 2_656 1_666 ?
O3 K3 K1 51.66(3) 3_666 1_666 ?
O3 K3 O1 53.62(5) 2_656 3_656 ?
O3 K3 O1 112.86(5) 2_656 3_666 ?
O3 K3 O1 112.86(5) 3_666 3_656 ?
O3 K3 O1 53.62(5) 3_666 3_666 ?
O3 K3 O3 62.58(6) 2_656 3_666 ?
O5 K2 V2 100.57(4) 3_676 1_455 ?
O5 K2 V2 100.57(4) 3_666 1_455 ?
O5 K2 V2 30.26(3) 1_455 1_455 ?
O5 K2 O5 98.21(4) 3_666 1_455 ?
O5 K2 O5 158.55(8) 3_676 3_666 ?
O5 K2 O5 98.21(4) 3_676 1_455 ?
O5 K2 O1 93.63(4) 3_676 1_565 ?
O5 K2 O1 93.63(4) 3_666 1_565 ?
O5 K2 O1 109.99(5) 1_455 1_565 ?
O5 K2 O4 75.61(5) 3_676 4_475 ?
O5 K2 O4 55.39(5) 3_666 3_666 ?
O5 K2 O4 51.87(4) 1_455 4_475 ?
O5 K2 O4 125.67(5) 3_666 4_475 ?
O5 K2 O4 115.29(5) 3_666 2_656 ?
O5 K2 O4 115.29(5) 3_676 3_666 ?
O5 K2 O4 75.61(5) 3_666 1_455 ?
O5 K2 O4 55.39(5) 3_676 2_656 ?
O5 K2 O4 51.87(4) 1_455 1_455 ?
O5 K2 O4 125.67(5) 3_676 1_455 ?
O5 K2 O3 59.80(5) 3_666 4_565 ?
O5 K2 O3 144.59(4) 1_455 1_565 ?
O5 K2 O3 111.13(5) 3_666 1_565 ?
O5 K2 O3 144.59(4) 1_455 4_565 ?
O5 K2 O3 111.13(5) 3_676 4_565 ?
O5 K2 O3 59.80(5) 3_676 1_565 ?
O1 K2 V2 79.73(4) 1_565 1_455 ?
O1 K2 O4 65.67(4) 1_565 4_475 ?
O1 K2 O4 65.67(4) 1_565 1_455 ?
O4 K2 V2 29.83(3) 1_455 1_455 ?
O4 K2 V2 104.07(3) 3_666 1_455 ?
O4 K2 V2 104.07(3) 2_656 1_455 ?
O4 K2 V2 29.83(3) 4_475 1_455 ?
O4 K2 O5 78.05(4) 3_666 1_455 ?
O4 K2 O5 78.05(4) 2_656 1_455 ?
O4 K2 O1 149.02(3) 3_666 1_565 ?
O4 K2 O1 149.02(3) 2_656 1_565 ?
O4 K2 O4 129.91(3) 2_656 1_455 ?
O4 K2 O4 102.29(4) 3_666 1_455 ?
O4 K2 O4 129.91(3) 3_666 4_475 ?
O4 K2 O4 50.07(6) 1_455 4_475 ?
O4 K2 O4 102.29(4) 2_656 4_475 ?
O4 K2 O4 60.86(6) 2_656 3_666 ?
O4 K2 O3 135.02(5) 2_656 4_565 ?
O4 K2 O3 135.02(5) 3_666 1_565 ?
O4 K2 O3 105.20(4) 2_656 1_565 ?
O4 K2 O3 105.20(4) 3_666 4_565 ?
O6 K2 V2 168.47(6) . 1_455 ?
O6 K2 O5 79.28(4) . 3_676 ?
O6 K2 O5 79.28(4) . 3_666 ?
O6 K2 O5 138.21(7) . 1_455 ?
O6 K2 O1 111.80(7) . 1_565 ?
O6 K2 O4 66.20(6) . 3_666 ?
O6 K2 O4 154.45(3) . 4_475 ?
O6 K2 O4 66.20(6) . 2_656 ?
O6 K2 O4 154.45(3) . 1_455 ?
O6 K2 O3 69.15(6) . 1_565 ?
O6 K2 O3 69.15(6) . 4_565 ?
O3 K2 V2 120.90(4) 1_565 1_455 ?
O3 K2 V2 120.90(4) 4_565 1_455 ?
O3 K2 O1 50.69(4) 4_565 1_565 ?
O3 K2 O1 50.69(4) 1_565 1_565 ?
O3 K2 O4 93.83(4) 1_565 4_475 ?
O3 K2 O4 93.83(4) 4_565 1_455 ?
O3 K2 O4 116.03(4) 4_565 4_475 ?
O3 K2 O4 116.03(4) 1_565 1_455 ?
O3 K2 O3 52.14(6) 4_565 1_565 ?
Nd1 O5 K3 94.64(7) 3_666 . ?
Nd1 O5 K2 98.53(4) 3_666 3_666 ?
Nd1 O5 K2 98.53(4) 3_666 3_676 ?
Nd1 O5 K2 177.20(7) 3_666 1_655 ?
V2 O5 Nd1 94.83(9) . 3_666 ?
V2 O5 K3 170.54(12) . . ?
V2 O5 K2 95.70(4) . 3_666 ?
V2 O5 K2 95.70(4) . 3_676 ?
V2 O5 K2 82.38(8) . 1_655 ?
K3 O5 K2 82.89(4) . 3_676 ?
K3 O5 K2 88.16(6) . 1_655 ?
K3 O5 K2 82.89(4) . 3_666 ?
K2 O5 K2 81.79(4) 3_666 1_655 ?
K2 O5 K2 158.55(8) 3_676 3_666 ?
K2 O5 K2 81.79(4) 3_676 1_655 ?
Nd1 O2 K1 88.95(6) 3_655 1_655 ?
Nd1 O2 K1 90.96(4) 3_655 3 ?
Nd1 O2 K1 90.96(4) 3_655 3_545 ?
Nd1 O2 K3 96.05(7) 3_655 1_444 ?
V1 O2 Nd1 167.46(12) . 3_655 ?
V1 O2 K1 78.51(7) . 1_655 ?
V1 O2 K1 89.62(4) . 3 ?
V1 O2 K1 89.62(4) . 3_545 ?
V1 O2 K3 96.49(9) . 1_444 ?
K1 O2 K1 174.52(9) 3_545 3 ?
K1 O2 K1 92.59(4) 3_545 1_655 ?
K1 O2 K1 92.59(4) 3 1_655 ?
K3 O2 K1 87.34(4) 1_444 3 ?
K3 O2 K1 87.34(4) 1_444 3_545 ?
K3 O2 K1 175.00(8) 1_444 1_655 ?
V1 O1 K1 174.84(15) . . ?
V1 O1 K3 95.82(5) . 3_656 ?
V1 O1 K3 95.82(5) . 3_666 ?
V1 O1 K3 93.73(11) . 1_444 ?
V1 O1 K2 79.91(9) . 1_545 ?
K1 O1 K3 85.82(4) . 3_666 ?
K1 O1 K3 81.11(7) . 1_444 ?
K1 O1 K3 85.82(4) . 3_656 ?
K1 O1 K2 105.25(8) . 1_545 ?
K3 O1 K3 107.68(5) 1_444 3_656 ?
K3 O1 K3 107.68(5) 1_444 3_666 ?
K3 O1 K3 141.83(10) 3_666 3_656 ?
K3 O1 K2 173.64(8) 1_444 1_545 ?
K3 O1 K2 73.24(5) 3_666 1_545 ?
K3 O1 K2 73.24(5) 3_656 1_545 ?
Nd1 O4 K1 92.93(5) . 1_665 ?
Nd1 O4 K3 94.42(5) . 3_766 ?
Nd1 O4 K2 165.23(7) . 1_655 ?
Nd1 O4 K2 91.29(5) . 3_666 ?
V2 O4 Nd1 115.16(8) . . ?
V2 O4 K1 90.89(7) . 1_665 ?
V2 O4 K3 150.39(8) . 3_766 ?
V2 O4 K2 93.54(6) . 3_666 ?
V2 O4 K2 75.81(5) . 1_655 ?
K1 O4 K2 171.93(6) 1_665 3_666 ?
K1 O4 K2 96.88(4) 1_665 1_655 ?
K3 O4 K1 86.12(4) 3_766 1_665 ?
K3 O4 K2 75.34(4) 3_766 1_655 ?
K3 O4 K2 86.70(5) 3_766 3_666 ?
K2 O4 K2 77.71(4) 3_666 1_655 ?
Nd1 O6 K2 101.89(9) 3_666 . ?
V2 O6 Nd1 98.72(10) . 3_666 ?
V2 O6 K2 159.39(14) . . ?
Nd1 O3 K1 89.39(5) . 1_655 ?
Nd1 O3 K1 97.04(6) . 3 ?
Nd1 O3 K3 94.00(5) . 3_666 ?
Nd1 O3 K2 99.22(5) . 1_545 ?
V1 O3 Nd1 165.09(10) . . ?
V1 O3 K1 77.77(6) . 1_655 ?
V1 O3 K1 91.28(6) . 3 ?
V1 O3 K3 100.12(7) . 3_666 ?
V1 O3 K2 79.89(6) . 1_545 ?
K1 O3 K1 93.20(5) 3 1_655 ?
K1 O3 K3 74.88(4) 3 3_666 ?
K1 O3 K2 115.38(5) 1_655 1_545 ?
K1 O3 K2 147.04(6) 3 1_545 ?
K3 O3 K1 167.91(6) 3_666 1_655 ?
K3 O3 K2 75.55(4) 3_666 1_545 ?

loop_
_geom_bond_atom_site_label_1
_geom_bond_atom_site_label_2
_geom_bond_distance
_geom_bond_site_symmetry_2
_geom_bond_publ_flag
Nd1 V2 3.2280(4) 3_666 ?
Nd1 V2 3.5188(2) . ?
Nd1 V2 3.5188(2) 1_545 ?
Nd1 K1 3.8922(4) 1_655 ?
Nd1 K3 3.8890(6) 3_766 ?
Nd1 O5 2.603(2) 3_666 ?
Nd1 O2 2.476(2) 3_655 ?
Nd1 O4 2.4264(15) . ?
Nd1 O4 2.4264(15) 4_565 ?
Nd1 O6 2.505(3) 3_666 ?
Nd1 O3 2.3348(15) 4_565 ?
Nd1 O3 2.3348(15) . ?
V1 O2 1.716(2) . ?
V1 O1 1.670(2) . ?
V1 O3 1.7241(15) . ?
V1 O3 1.7241(15) 4 ?
V2 O5 1.7021(19) . ?
V2 O4 1.7176(15) 4_575 ?
V2 O4 1.7176(15) . ?
V2 O6 1.692(2) . ?
K1 O2 3.118(2) 1_455 ?
K1 O2 2.96184(12) 3_545 ?
K1 O2 2.96184(12) 3 ?
K1 O1 2.642(2) . ?
K1 O4 2.9218(17) 4_465 ?
K1 O4 2.9218(17) 1_445 ?
K1 O3 2.9077(17) 2_545 ?
K1 O3 3.1393(19) 1_455 ?
K1 O3 2.9077(17) 3 ?
K1 O3 3.1393(19) 4_455 ?
K3 O5 2.7151(19) . ?
K3 O2 2.749(2) 1_666 ?
K3 O1 2.856(3) 1_666 ?
K3 O1 3.1306(9) 3_656 ?
K3 O1 3.1306(9) 3_666 ?
K3 O4 2.8581(16) 3_766 ?
K3 O4 2.8581(16) 2_756 ?
K3 O3 2.9784(19) 2_656 ?
K3 O3 2.9784(19) 3_666 ?
K2 O5 3.117(2) 1_455 ?
K2 O5 3.0110(4) 3_676 ?
K2 O5 3.0110(4) 3_666 ?
K2 O1 3.232(3) 1_565 ?
K2 O4 3.0631(18) 3_666 ?
K2 O4 3.3250(16) 4_475 ?
K2 O4 3.3250(16) 1_455 ?
K2 O4 3.0631(18) 2_656 ?
K2 O6 2.582(2) . ?
K2 O3 3.2120(18) 1_565 ?
K2 O3 3.2120(18) 4_565 ?

loop_
_geom_torsion_atom_site_label_1
_geom_torsion_atom_site_label_2
_geom_torsion_atom_site_label_3
_geom_torsion_atom_site_label_4
_geom_torsion
_geom_torsion_site_symmetry_1
_geom_torsion_site_symmetry_2
_geom_torsion_site_symmetry_3
_geom_torsion_site_symmetry_4
_geom_torsion_publ_flag
O5 V2 O4 Nd1 112.03(10) . . . . ?
O5 V2 O4 K1 -154.31(7) . . . 1_665 ?
O5 V2 O4 K3 -70.60(19) . . . 3_766 ?
O5 V2 O4 K2 -57.43(8) . . . 1_655 ?
O5 V2 O4 K2 18.94(9) . . . 3_666 ?
O5 V2 O6 Nd1 0.0 . . . 3_666 ?
O5 V2 O6 K2 180.000(1) . . . . ?
O2 V1 O1 K3 108.21(6) . . . 3_656 ?
O2 V1 O1 K3 -108.21(6) . . . 3_666 ?
O2 V1 O1 K3 0.000(0) . . . 1_444 ?
O2 V1 O1 K2 180.000(0) . . . 1_545 ?
O2 V1 O3 Nd1 -91.0(4) . . . . ?
O2 V1 O3 K1 -59.91(8) . . . 1_655 ?
O2 V1 O3 K1 33.08(9) . . . 3 ?
O2 V1 O3 K3 107.96(8) . . . 3_666 ?
O2 V1 O3 K2 -178.86(7) . . . 1_545 ?
O1 V1 O2 Nd1 180.000(0) . . . 3_655 ?
O1 V1 O2 K1 -87.28(4) . . . 3_545 ?
O1 V1 O2 K1 87.28(4) . . . 3 ?
O1 V1 O2 K1 180.0 . . . 1_655 ?
O1 V1 O2 K3 0.0 . . . 1_444 ?
O1 V1 O3 Nd1 148.3(4) . . . . ?
O1 V1 O3 K1 -87.59(10) . . . 3 ?
O1 V1 O3 K1 179.42(9) . . . 1_655 ?
O1 V1 O3 K3 -12.71(11) . . . 3_666 ?
O1 V1 O3 K2 60.47(9) . . . 1_545 ?
O4 V2 O5 Nd1 118.44(6) 4_575 . . 3_666 ?
O4 V2 O5 Nd1 -118.44(6) . . . 3_666 ?
O4 V2 O5 K2 19.34(9) 4_575 . . 3_676 ?
O4 V2 O5 K2 -142.47(6) 4_575 . . 3_666 ?
O4 V2 O5 K2 -19.34(9) . . . 3_666 ?
O4 V2 O5 K2 -61.56(6) 4_575 . . 1_655 ?
O4 V2 O5 K2 142.47(6) . . . 3_676 ?
O4 V2 O5 K2 61.56(6) . . . 1_655 ?
O4 V2 O4 Nd1 -124.10(6) 4_575 . . . ?
O4 V2 O4 K1 -30.44(11) 4_575 . . 1_665 ?
O4 V2 O4 K3 53.3(2) 4_575 . . 3_766 ?
O4 V2 O4 K2 142.80(6) 4_575 . . 3_666 ?
O4 V2 O4 K2 66.43(9) 4_575 . . 1_655 ?
O4 V2 O6 Nd1 119.17(7) . . . 3_666 ?
O4 V2 O6 Nd1 -119.17(7) 4_575 . . 3_666 ?
O4 V2 O6 K2 -60.83(7) . . . . ?
O4 V2 O6 K2 60.83(7) 4_575 . . . ?
O6 V2 O5 Nd1 0.0 . . . 3_666 ?
O6 V2 O5 K2 99.10(5) . . . 3_666 ?
O6 V2 O5 K2 180.0 . . . 1_655 ?
O6 V2 O5 K2 -99.10(5) . . . 3_676 ?
O6 V2 O4 Nd1 -2.31(12) . . . . ?
O6 V2 O4 K1 91.35(9) . . . 1_665 ?
O6 V2 O4 K3 175.06(17) . . . 3_766 ?
O6 V2 O4 K2 -171.77(8) . . . 1_655 ?
O6 V2 O4 K2 -95.40(9) . . . 3_666 ?
O3 V1 O2 Nd1 60.32(7) . . . 3_655 ?
O3 V1 O2 Nd1 -60.32(7) 4 . . 3_655 ?
O3 V1 O2 K1 153.04(7) . . . 3_545 ?
O3 V1 O2 K1 -32.39(9) . . . 3 ?
O3 V1 O2 K1 32.39(9) 4 . . 3_545 ?
O3 V1 O2 K1 60.32(7) . . . 1_655 ?
O3 V1 O2 K1 -153.04(7) 4 . . 3 ?
O3 V1 O2 K1 -60.32(7) 4 . . 1_655 ?
O3 V1 O2 K3 -119.68(7) . . . 1_444 ?
O3 V1 O2 K3 119.68(7) 4 . . 1_444 ?
O3 V1 O1 K3 -11.96(10) 4 . . 3_656 ?
O3 V1 O1 K3 11.96(10) . . . 3_666 ?
O3 V1 O1 K3 120.17(6) . . . 1_444 ?
O3 V1 O1 K3 131.62(7) 4 . . 3_666 ?
O3 V1 O1 K3 -131.62(7) . . . 3_656 ?
O3 V1 O1 K3 -120.17(6) 4 . . 1_444 ?
O3 V1 O1 K2 59.83(6) 4 . . 1_545 ?
O3 V1 O1 K2 -59.83(6) . . . 1_545 ?
O3 V1 O3 Nd1 29.4(4) 4 . . . ?
O3 V1 O3 K1 153.50(6) 4 . . 3 ?
O3 V1 O3 K1 60.50(9) 4 . . 1_655 ?
O3 V1 O3 K3 -131.63(7) 4 . . 3_666 ?
O3 V1 O3 K2 -58.45(10) 4 . . 1_545 ?
